data_1555179
loop_
_publ_author_name
'Chen, Meng-Ting'
'Zhang, Yang'
'Vysotsky, Myroslav O.'
'Lindner, Joachim O.'
'Li, Meng-Hua'
'Lin, Mei-Jin'
'W\"urthner, Frank'

_publ_section_title
;
 1,1&#x2032;-Bi(2-naphthol-4,5-dicarboximide)s: blue emissive axially
 chiral scaffolds with aggregation-enhanced emission properties
;
_journal_issue 22
_journal_name_full 'Organic Chemistry Frontiers'
_journal_page_first 3731
_journal_paper_doi 10.1039/C9QO01090D
_journal_volume 6
_journal_year 2019
_chemical_formula_moiety 'C50 H48 N2 O6, 0.62(C H4 O), 0.38(O)'
_chemical_formula_sum 'C51 H52 N2 O7'
_chemical_formula_weight 804.94
_space_group_crystal_system triclinic
_space_group_IT_number 2
_space_group_name_Hall '-P 1'
_space_group_name_H-M_alt 'P -1'
_atom_sites_solution_hydrogens geom
_atom_sites_solution_primary dual
_audit_creation_date 2018-07-06
_audit_creation_method
;
Olex2 1.2
(compiled 2018.05.29 svn.r3508 for OlexSys, GUI svn.r5506)
;
_audit_update_record
;
2018-07-06 deposited with the CCDC.	2019-10-09 downloaded from the CCDC.
;
_cell_angle_alpha 86.660(13)
_cell_angle_beta 90
_cell_angle_gamma 90
_cell_formula_units_Z 4
_cell_length_a 12.2870(13)
_cell_length_b 13.2979(16)
_cell_length_c 27.850(4)
_cell_measurement_reflns_used 25172
_cell_measurement_temperature 293(2)
_cell_measurement_theta_max 23.260
_cell_measurement_theta_min 3.530
_cell_volume 4542.7(10)
_computing_molecular_graphics 'Olex2 (Dolomanov et al., 2009)'
_computing_publication_material 'Olex2 (Dolomanov et al., 2009)'
_computing_structure_refinement 'ShelXL (Sheldrick, 2015)'
_computing_structure_solution 'ShelXT (Sheldrick, 2015)'
_diffrn_ambient_temperature 293(2)
_diffrn_measured_fraction_theta_full 0.948
_diffrn_measured_fraction_theta_max 0.948
_diffrn_measurement_device_type 'multiwire proportional'
_diffrn_measurement_method 'phi and omega scans'
_diffrn_radiation_monochromator graphite
_diffrn_radiation_type MoK\a
_diffrn_radiation_wavelength 0.71073
_diffrn_reflns_av_R_equivalents 0.1058
_diffrn_reflns_av_unetI/netI 0.2130
_diffrn_reflns_Laue_measured_fraction_full 0.948
_diffrn_reflns_Laue_measured_fraction_max 0.948
_diffrn_reflns_limit_h_max 12
_diffrn_reflns_limit_h_min -13
_diffrn_reflns_limit_k_max 14
_diffrn_reflns_limit_k_min -14
_diffrn_reflns_limit_l_max 24
_diffrn_reflns_limit_l_min -30
_diffrn_reflns_number 25172
_diffrn_reflns_point_group_measured_fraction_full 0.948
_diffrn_reflns_point_group_measured_fraction_max 0.948
_diffrn_reflns_theta_full 23.256
_diffrn_reflns_theta_max 23.256
_diffrn_reflns_theta_min 3.528
_exptl_absorpt_coefficient_mu 0.078
_exptl_absorpt_correction_type none
_exptl_crystal_colour yellow
_exptl_crystal_density_diffrn 1.177
_exptl_crystal_description colorless
_exptl_crystal_F_000 1712
_exptl_crystal_size_max 0.30
_exptl_crystal_size_mid 0.25
_exptl_crystal_size_min 0.14
_refine_diff_density_max 0.472
_refine_diff_density_min -0.264
_refine_diff_density_rms 0.051
_refine_ls_extinction_method none
_refine_ls_goodness_of_fit_ref 1.008
_refine_ls_hydrogen_treatment constr
_refine_ls_matrix_type full
_refine_ls_number_parameters 1104
_refine_ls_number_reflns 12376
_refine_ls_number_restraints 0
_refine_ls_restrained_S_all 1.008
_refine_ls_R_factor_all 0.2354
_refine_ls_R_factor_gt 0.1070
_refine_ls_shift/su_max 0.035
_refine_ls_shift/su_mean 0.001
_refine_ls_structure_factor_coef Fsqd
_refine_ls_weighting_details 'w=1/[\s^2^(Fo^2^)+(0.1332P)^2^] where P=(Fo^2^+2Fc^2^)/3'
_refine_ls_weighting_scheme calc
_refine_ls_wR_factor_gt 0.2667
_refine_ls_wR_factor_ref 0.3490
_reflns_Friedel_coverage 0.000
_reflns_number_gt 4690
_reflns_number_total 12376
_reflns_threshold_expression 'I > 2\s(I)'
_cod_data_source_file c9qo01090d2.cif
_cod_data_source_block 8b
_cod_depositor_comments
;

2022-11-30
Z value and formula fixed to values more according to usual
chemical conventions.                 miguel
;
_cod_original_formula_sum 'C102 H104 N4 O14'
_cod_original_formula_weight 1609.89
_cod_original_formula_moiety '2(C50 H48 N2 O6), C H O, C H4 O0.62, 0.38(O)'
_cod_original_formula_units_Z 2
_cod_database_code 1555179
_shelx_shelxl_version_number 2017/1
_shelx_space_group_comment
;
The symmetry employed for this shelxl refinement is uniquely defined
by the following loop, which should always be used as a source of
symmetry information in preference to the above space-group names.
They are only intended as comments.
;
_olex2_refinement_description
;
1. Fixed Uiso
 At 1.2 times of:
  All C(H) groups
 At 1.5 times of:
  All C(H,H,H) groups, All O(H) groups
2. Others
 Sof(O03C)=Sof(O0)=1-FVAR(1)
 Sof(O039)=Sof(O03B)=FVAR(1)
3.a Ternary CH refined with riding coordinates:
 C01G(H01G), C01Y(H01Y), C023(H023), C02A(H02Z), C02C(H02), C02L(H02L),
 C02O(H5AA), C02Q(H02Q)
3.b Aromatic/amide H refined with riding coordinates:
 C00K(H00K), C00N(H00N), C019(H019), C01B(H01B), C01H(H01H), C01M(H01M),
 C01N(H01N), C01O(H01O), C01W(H01W), C01Z(H01Z), C020(H020), C021(H021),
 C022(H022), C024(H024), C027(H027), C029(H029), C02B(H02D), C02D(H0AA),
 C02E(H1AA), C02F(H02F), C02G(H02G), C02H(H02H), C02I(H2AA), C02J(H3AA),
 C02M(H4AA), C02N(H02N), C02R(H02R), C02S(H7AA)
3.c Idealised Me refined as rotating group:
 C01Q(H01A,H01C,H01D), C026(H02A,H02B,H02C), C02K(H02E,H02I,H02J), C02P(H6AA,H,
 HA), C02T(H02K,H02M,H02O), C02U(H8AA,HB,HC), C02V(H02P,H02S,H02T), C02W(H9AA,
 HD,HE), C02X(H0BA,HF,HG), C02Y(H02U,H02V,H02W), C02Z(H02X,H02Y,HH), C030(H03M,
 H03N,H03O), C031(H03A,H03B,H03C), C032(H03P,H03Q,H03R), C033(H03D,H03E,H03F),
 C034(H03G,H03H,H03I), C035(H03S,H03T,H03U), C036(H03V,H03W,H03X), C037(H03J,
 H03K,H03L), C038(H03Y,HI,HJ), C03C(H1BA,HM,HN)
3.d Idealised tetrahedral OH refined as rotating group:
 O039(H039), O03B(H03)
;
_olex2_submission_special_instructions 'No special instructions were received'

loop_
_space_group_symop_operation_xyz
'x, y, z'
'-x, -y, -z'

loop_
_atom_site_label
_atom_site_type_symbol
_atom_site_fract_x
_atom_site_fract_y
_atom_site_fract_z
_atom_site_U_iso_or_equiv
_atom_site_adp_type
_atom_site_occupancy
_atom_site_site_symmetry_order
_atom_site_calc_flag
_atom_site_refinement_flags_posn
_atom_site_refinement_flags_adp
_atom_site_refinement_flags_occupancy
_atom_site_disorder_assembly
_atom_site_disorder_group
O001 O 0.9382(3) 0.1019(4) 0.3428(2) 0.0857(16) Uani 1 1 d . . . . .
O002 O 0.4367(3) 0.3985(4) 0.1571(2) 0.0861(16) Uani 1 1 d . . . . .
O003 O 0.0673(3) 0.3451(4) 0.2368(2) 0.0974(19) Uani 1 1 d . . . . .
O004 O 0.5661(3) 0.1547(4) 0.2626(2) 0.0982(19) Uani 1 1 d . . . . .
N005 N -0.0276(4) 0.4852(4) 0.2160(2) 0.0650(16) Uani 1 1 d . . . . .
O006 O 1.2894(5) -0.2939(5) 0.4177(2) 0.1051(19) Uani 1 1 d . . . . .
O007 O 0.5210(4) 0.6028(4) 0.1940(2) 0.1030(18) Uani 1 1 d . . . . .
O008 O 1.0192(4) -0.1029(5) 0.3059(2) 0.1016(18) Uani 1 1 d . . . . .
O009 O 0.7884(5) 0.7933(5) 0.0817(2) 0.1063(19) Uani 1 1 d . . . . .
N00A N 0.4723(4) 0.0147(4) 0.2841(2) 0.0693(16) Uani 1 1 d . . . . .
O00B O -0.1244(4) 0.6231(4) 0.1946(3) 0.131(3) Uani 1 1 d . . . . .
O00C O 0.3758(4) -0.1248(4) 0.3052(3) 0.124(2) Uani 1 1 d . . . . .
C00D C 0.1603(4) 0.4687(5) 0.1884(2) 0.0589(18) Uani 1 1 d . . . . .
N00E N 1.2105(5) -0.2875(5) 0.4902(3) 0.0859(19) Uani 1 1 d . . . . .
C00F C 0.6600(5) 0.0311(5) 0.3121(3) 0.0593(18) Uani 1 1 d . . . . .
N00G N 0.7102(5) 0.7875(5) 0.0090(3) 0.085(2) Uani 1 1 d . . . . .
C00H C 0.3441(5) 0.4516(5) 0.1609(3) 0.068(2) Uani 1 1 d . . . . .
C00I C 0.1522(5) 0.5646(5) 0.1657(3) 0.0620(19) Uani 1 1 d . . . . .
C00J C 0.6535(5) -0.0643(5) 0.3341(3) 0.0614(18) Uani 1 1 d . . . . .
C00K C 0.2530(5) 0.4115(5) 0.1861(3) 0.067(2) Uani 1 1 d . . . . .
H00K H 0.255619 0.347184 0.201073 0.080 Uiso 1 1 calc R U . . .
C00L C 0.5288(6) 0.6227(5) 0.1467(4) 0.074(2) Uani 1 1 d . . . . .
C00M C 0.8424(5) -0.0467(5) 0.3604(3) 0.070(2) Uani 1 1 d . . . . .
C00N C 0.7537(5) 0.0890(5) 0.3137(3) 0.067(2) Uani 1 1 d . . . . .
H00N H 0.756774 0.153144 0.298575 0.080 Uiso 1 1 calc R U . . .
C00O C 0.8437(5) 0.0477(6) 0.3388(3) 0.068(2) Uani 1 1 d . . . . .
C00P C 0.7472(5) -0.1047(5) 0.3590(3) 0.076(2) Uani 1 1 d . . . . .
C00Q C 0.5427(5) 0.6693(5) 0.0462(3) 0.0673(19) Uani 1 1 d . . . . .
O00R O 1.1339(5) -0.2812(6) 0.5640(3) 0.139(3) Uani 1 1 d . . . . .
C00S C 0.0645(5) 0.4271(6) 0.2158(3) 0.067(2) Uani 1 1 d . . . . .
C00T C 0.2473(5) 0.6048(5) 0.1411(3) 0.069(2) Uani 1 1 d . . . . .
C00U C 1.0290(6) -0.1229(5) 0.3532(4) 0.079(2) Uani 1 1 d . . . . .
C00V C 0.3421(5) 0.5474(5) 0.1405(3) 0.069(2) Uani 1 1 d . . . . .
C00W C 0.5661(5) 0.0735(6) 0.2837(3) 0.069(2) Uani 1 1 d . . . . .
C00X C 1.1183(6) -0.1977(5) 0.4214(3) 0.070(2) Uani 1 1 d . . . . .
C00Y C 0.6192(6) 0.6971(6) 0.0785(3) 0.076(2) Uani 1 1 d . . . . .
C00Z C 0.0559(5) 0.6195(5) 0.1665(3) 0.076(2) Uani 1 1 d . . . . .
C010 C -0.1304(6) 0.4727(5) 0.2913(3) 0.075(2) Uani 1 1 d . . . . .
C011 C 0.3060(5) 0.1143(6) 0.2780(3) 0.073(2) Uani 1 1 d . . . . .
C012 C 0.4450(6) 0.5925(6) 0.1165(4) 0.078(2) Uani 1 1 d . . . . .
C013 C 0.5559(5) -0.1202(6) 0.3329(3) 0.076(2) Uani 1 1 d . . . . .
C014 C 0.3802(5) 0.0554(5) 0.2559(3) 0.065(2) Uani 1 1 d . . . . .
O015 O 0.6334(5) 0.7806(6) -0.0638(3) 0.143(3) Uani 1 1 d . . . . .
C016 C -0.1930(5) 0.3848(5) 0.2217(3) 0.073(2) Uani 1 1 d . . . . .
C017 C 0.9443(6) -0.0927(6) 0.3826(4) 0.077(2) Uani 1 1 d . . . . .
C018 C 1.0438(5) -0.1692(5) 0.4539(3) 0.069(2) Uani 1 1 d . . . . .
C019 C 0.8699(8) -0.0724(7) 0.4619(3) 0.101(3) Uani 1 1 d . . . . .
H019 H 0.811705 -0.034751 0.449311 0.122 Uiso 1 1 calc R U . . .
C01A C 0.4617(6) -0.0794(6) 0.3065(3) 0.084(2) Uani 1 1 d . . . . .
C01B C -0.2232(7) 0.4364(6) 0.3156(3) 0.092(3) Uani 1 1 d . . . . .
H01B H -0.233462 0.452459 0.347382 0.111 Uiso 1 1 calc R U . . .
C01C C -0.1210(5) 0.4457(5) 0.2446(3) 0.0655(19) Uani 1 1 d . . . . .
C01D C 0.4484(6) 0.6078(6) 0.0693(4) 0.080(2) Uani 1 1 d . . . . .
C01E C 0.9502(6) -0.1090(6) 0.4315(4) 0.090(3) Uani 1 1 d . . . . .
C01F C 1.2830(6) -0.4578(8) 0.5106(3) 0.085(2) Uani 1 1 d . . . . .
C01G C 1.1920(6) -0.5077(7) 0.4862(4) 0.094(3) Uani 1 1 d . . . . .
H01G H 1.146840 -0.454669 0.470529 0.113 Uiso 1 1 calc R U . . .
C01H C -0.2980(6) 0.3794(7) 0.2951(4) 0.090(3) Uani 1 1 d . . . . .
H01H H -0.359494 0.357808 0.312249 0.108 Uiso 1 1 calc R U . . .
C01I C 1.1305(6) -0.2541(6) 0.5227(4) 0.083(2) Uani 1 1 d . . . . .
C01J C 1.2954(6) -0.3530(8) 0.5115(3) 0.082(2) Uani 1 1 d . . . . .
C01K C -0.0387(6) 0.5782(6) 0.1932(3) 0.084(2) Uani 1 1 d . . . . .
C01L C 0.3681(6) 0.0271(6) 0.2097(4) 0.082(2) Uani 1 1 d . . . . .
C01M C 0.6213(6) 0.6766(6) 0.1252(4) 0.091(2) Uani 1 1 d . . . . .
H01M H 0.679756 0.695750 0.143833 0.109 Uiso 1 1 calc R U . . .
C01N C 1.1201(6) -0.1759(6) 0.3742(4) 0.092(3) Uani 1 1 d . . . . .
H01N H 1.178620 -0.194431 0.355547 0.111 Uiso 1 1 calc R U . . .
C01O C -0.2834(6) 0.3532(6) 0.2491(4) 0.091(3) Uani 1 1 d . . . . .
H01O H -0.335392 0.312966 0.235337 0.109 Uiso 1 1 calc R U . . .
C01P C 1.2152(7) -0.2638(7) 0.4422(4) 0.096(3) Uani 1 1 d . . . . .
C01Q C 0.4411(5) 0.2981(6) 0.1760(4) 0.100(3) Uani 1 1 d . . . . .
H01A H 0.386986 0.259061 0.160620 0.150 Uiso 1 1 calc R U . . .
H01C H 0.427336 0.296093 0.209989 0.150 Uiso 1 1 calc R U . . .
H01D H 0.511901 0.270762 0.170310 0.150 Uiso 1 1 calc R U . . .
C01R C 0.7148(7) 0.7641(7) 0.0555(4) 0.093(3) Uani 1 1 d . . . . .
C01S C 0.6297(6) 0.7545(7) -0.0237(4) 0.087(3) Uani 1 1 d . . . . .
C01T C 1.0435(7) -0.1894(7) 0.5014(4) 0.097(3) Uani 1 1 d . . . . .
C01U C 0.7963(5) 0.8531(7) -0.0108(3) 0.075(2) Uani 1 1 d . . . . .
C01V C 0.7841(6) 0.9566(7) -0.0111(3) 0.083(2) Uani 1 1 d . . . . .
C01W C 0.2172(6) 0.1479(6) 0.2505(4) 0.087(2) Uani 1 1 d . . . . .
H01W H 0.166695 0.190038 0.264042 0.104 Uiso 1 1 calc R U . . .
C01X C 1.3803(7) -0.3073(8) 0.5326(3) 0.091(2) Uani 1 1 d . . . . .
C01Y C 0.6914(6) 1.0075(7) 0.0148(4) 0.099(3) Uani 1 1 d . . . . .
H01Y H 0.645847 0.955149 0.030785 0.119 Uiso 1 1 calc R U . . .
C01Z C 0.7378(6) -0.2016(6) 0.3804(4) 0.108(3) Uani 1 1 d . . . . .
H01Z H 0.797444 -0.230502 0.396425 0.129 Uiso 1 1 calc R U . . .
C020 C 0.2018(6) 0.1216(7) 0.2052(4) 0.093(3) Uani 1 1 d . . . . .
H020 H 0.140086 0.143135 0.188179 0.112 Uiso 1 1 calc R U . . .
C021 C 0.3693(8) 0.5722(7) 0.0382(3) 0.102(3) Uani 1 1 d . . . . .
H021 H 0.311401 0.533595 0.050423 0.122 Uiso 1 1 calc R U . . .
C022 C 0.2368(6) 0.7019(6) 0.1195(3) 0.102(3) Uani 1 1 d . . . . .
H022 H 0.296511 0.730709 0.103418 0.122 Uiso 1 1 calc R U . . .
C023 C 0.3221(6) 0.1460(7) 0.3288(4) 0.096(3) Uani 1 1 d . . . . .
H023 H 0.396219 0.127224 0.338783 0.115 Uiso 1 1 calc R U . . .
C024 C 0.2778(7) 0.0628(7) 0.1842(3) 0.097(3) Uani 1 1 d . . . . .
H024 H 0.268686 0.046677 0.152399 0.117 Uiso 1 1 calc R U . . .
C025 C 0.5422(7) 0.6888(6) -0.0020(4) 0.091(2) Uani 1 1 d . . . . .
C026 C 0.9398(6) 0.2030(6) 0.3232(4) 0.104(3) Uani 1 1 d . . . . .
H02A H 0.931786 0.203574 0.288872 0.155 Uiso 1 1 calc R U . . .
H02B H 1.007756 0.233832 0.330892 0.155 Uiso 1 1 calc R U . . .
H02C H 0.881012 0.239782 0.336536 0.155 Uiso 1 1 calc R U . . .
C027 C 0.0510(6) 0.7145(7) 0.1452(4) 0.109(3) Uani 1 1 d . . . . .
H027 H -0.013013 0.751443 0.146664 0.131 Uiso 1 1 calc R U . . .
C028 C 0.8794(7) 0.8080(8) -0.0329(3) 0.095(3) Uani 1 1 d . . . . .
C029 C 0.5518(7) -0.2137(6) 0.3554(4) 0.108(3) Uani 1 1 d . . . . .
H029 H 0.487300 -0.250328 0.355358 0.129 Uiso 1 1 calc R U . . .
C02A C -0.1786(6) 0.3549(7) 0.1704(3) 0.097(3) Uani 1 1 d . . . . .
H02Z H -0.104397 0.373264 0.160411 0.117 Uiso 1 1 calc R U . . .
C02B C 1.4568(7) -0.3719(11) 0.5579(4) 0.121(3) Uani 1 1 d . . . . .
H02D H 1.514394 -0.345304 0.574777 0.145 Uiso 1 1 calc R U . . .
C02C C -0.0479(8) 0.5367(8) 0.3152(4) 0.110(3) Uani 1 1 d . . . . .
H02 H 0.004962 0.557679 0.290189 0.133 Uiso 1 1 calc R U . . .
C02D C 0.9465(8) 0.9715(12) -0.0574(4) 0.134(4) Uani 1 1 d . . . . .
H0AA H 0.998475 1.012470 -0.072985 0.161 Uiso 1 1 calc R U . . .
C02E C 0.9575(7) 0.8687(10) -0.0574(4) 0.123(4) Uani 1 1 d . . . . .
H1AA H 1.015211 0.839947 -0.073346 0.147 Uiso 1 1 calc R U . . .
C02F C 0.6437(7) -0.2553(7) 0.3785(4) 0.136(4) Uani 1 1 d . . . . .
H02F H 0.640538 -0.320234 0.392689 0.163 Uiso 1 1 calc R U . . .
C02G C 1.3607(8) -0.5153(8) 0.5339(4) 0.113(3) Uani 1 1 d . . . . .
H02G H 1.356419 -0.585161 0.533851 0.135 Uiso 1 1 calc R U . . .
C02H C 1.4432(9) -0.4728(11) 0.5568(4) 0.130(4) Uani 1 1 d . . . . .
H02H H 1.493807 -0.514754 0.572688 0.156 Uiso 1 1 calc R U . . .
C02I C 0.8628(7) 1.0143(7) -0.0354(4) 0.116(3) Uani 1 1 d . . . . .
H2AA H 0.857326 1.084145 -0.036558 0.139 Uiso 1 1 calc R U . . .
C02J C 0.1418(7) 0.7567(7) 0.1210(4) 0.124(4) Uani 1 1 d . . . . .
H3AA H 0.137842 0.821076 0.106200 0.149 Uiso 1 1 calc R U . . .
C02K C 1.1076(6) -0.1313(8) 0.2750(4) 0.126(3) Uani 1 1 d . . . . .
H02E H 1.090319 -0.111608 0.242167 0.189 Uiso 1 1 calc R U . . .
H02I H 1.117890 -0.202911 0.278270 0.189 Uiso 1 1 calc R U . . .
H02J H 1.173190 -0.098084 0.284102 0.189 Uiso 1 1 calc R U . . .
C02L C 0.4514(7) -0.0365(8) 0.1838(4) 0.112(3) Uani 1 1 d . . . . .
H02L H 0.504814 -0.058765 0.208336 0.135 Uiso 1 1 calc R U . . .
C02M C 0.4646(7) 0.6536(7) -0.0316(4) 0.110(3) Uani 1 1 d . . . . .
H4AA H 0.467990 0.667451 -0.064672 0.133 Uiso 1 1 calc R U . . .
C02N C 0.8790(7) -0.0931(8) 0.5099(5) 0.131(4) Uani 1 1 d . . . . .
H02N H 0.827405 -0.066318 0.529989 0.157 Uiso 1 1 calc R U . . .
C02O C 0.8966(7) 0.6975(11) -0.0318(4) 0.124(4) Uani 1 1 d . . . . .
H5AA H 0.834619 0.666479 -0.014479 0.149 Uiso 1 1 calc R U . . .
C02P C 0.6082(7) 0.6337(8) 0.2254(4) 0.132(4) Uani 1 1 d . . . . .
H6AA H 0.676023 0.606518 0.214950 0.198 Uiso 1 1 calc R U . . .
H H 0.593485 0.608921 0.257793 0.198 Uiso 1 1 calc R U . . .
HA H 0.612485 0.705850 0.224055 0.198 Uiso 1 1 calc R U . . .
C02Q C 1.3969(7) -0.1970(9) 0.5309(4) 0.116(3) Uani 1 1 d . . . . .
H02Q H 1.335430 -0.165840 0.513187 0.139 Uiso 1 1 calc R U . . .
C02R C 0.9640(7) -0.1542(8) 0.5312(4) 0.115(3) Uani 1 1 d . . . . .
H02R H 0.965633 -0.169703 0.564151 0.138 Uiso 1 1 calc R U . . .
C02S C 0.3780(8) 0.5949(8) -0.0105(5) 0.137(4) Uani 1 1 d . . . . .
H7AA H 0.324822 0.570721 -0.030655 0.165 Uiso 1 1 calc R U . . .
C02T C 1.1207(8) -0.5674(9) 0.5222(4) 0.150(4) Uani 1 1 d . . . . .
H02K H 1.159609 -0.625687 0.534824 0.224 Uiso 1 1 calc R U . . .
H02M H 1.055582 -0.588176 0.506531 0.224 Uiso 1 1 calc R U . . .
H02O H 1.101814 -0.525912 0.548062 0.224 Uiso 1 1 calc R U . . .
C02U C 0.7310(8) 1.0770(10) 0.0522(5) 0.156(4) Uani 1 1 d . . . . .
H8AA H 0.772118 1.039058 0.076340 0.234 Uiso 1 1 calc R U . . .
HB H 0.669680 1.107688 0.066955 0.234 Uiso 1 1 calc R U . . .
HC H 0.776363 1.128481 0.037135 0.234 Uiso 1 1 calc R U . . .
C02V C 1.2305(8) -0.5759(10) 0.4474(5) 0.152(4) Uani 1 1 d . . . . .
H02P H 1.276480 -0.538275 0.424988 0.228 Uiso 1 1 calc R U . . .
H02S H 1.168621 -0.600806 0.430690 0.228 Uiso 1 1 calc R U . . .
H02T H 1.270644 -0.631557 0.462004 0.228 Uiso 1 1 calc R U . . .
C02W C 0.0150(8) 0.4750(10) 0.3532(5) 0.156(4) Uani 1 1 d . . . . .
H9AA H -0.034916 0.437453 0.373820 0.234 Uiso 1 1 calc R U . . .
HD H 0.057186 0.519168 0.372020 0.234 Uiso 1 1 calc R U . . .
HE H 0.062760 0.429387 0.338034 0.234 Uiso 1 1 calc R U . . .
C02X C 0.6212(8) 1.0685(10) -0.0223(5) 0.170(5) Uani 1 1 d . . . . .
H0BA H 0.662856 1.123965 -0.036104 0.256 Uiso 1 1 calc R U . . .
HF H 0.557979 1.093584 -0.006660 0.256 Uiso 1 1 calc R U . . .
HG H 0.599106 1.025850 -0.047166 0.256 Uiso 1 1 calc R U . . .
C02Y C 0.3109(10) 0.2589(9) 0.3317(5) 0.174(5) Uani 1 1 d . . . . .
H02U H 0.376068 0.291388 0.319727 0.261 Uiso 1 1 calc R U . . .
H02V H 0.299644 0.274437 0.364543 0.261 Uiso 1 1 calc R U . . .
H02W H 0.249951 0.282380 0.312615 0.261 Uiso 1 1 calc R U . . .
C02Z C 0.2433(9) 0.0893(12) 0.3626(4) 0.181(6) Uani 1 1 d . . . . .
H02X H 0.174820 0.081772 0.346583 0.271 Uiso 1 1 calc R U . . .
H02Y H 0.232715 0.126385 0.390772 0.271 Uiso 1 1 calc R U . . .
HH H 0.272570 0.024073 0.371688 0.271 Uiso 1 1 calc R U . . .
C030 C -0.2556(10) 0.4122(12) 0.1369(4) 0.195(6) Uani 1 1 d . . . . .
H03M H -0.323984 0.420829 0.152801 0.292 Uiso 1 1 calc R U . . .
H03N H -0.266775 0.375421 0.108643 0.292 Uiso 1 1 calc R U . . .
H03O H -0.225176 0.477084 0.127801 0.292 Uiso 1 1 calc R U . . .
C031 C 0.4052(11) -0.1290(10) 0.1657(6) 0.209(7) Uani 1 1 d . . . . .
H03A H 0.385534 -0.174465 0.192343 0.313 Uiso 1 1 calc R U . . .
H03B H 0.458139 -0.160452 0.146150 0.313 Uiso 1 1 calc R U . . .
H03C H 0.341628 -0.112502 0.146791 0.313 Uiso 1 1 calc R U . . .
C032 C -0.1898(10) 0.2424(10) 0.1675(5) 0.183(6) Uani 1 1 d . . . . .
H03P H -0.131782 0.209167 0.185250 0.275 Uiso 1 1 calc R U . . .
H03Q H -0.186142 0.225587 0.134472 0.275 Uiso 1 1 calc R U . . .
H03R H -0.258423 0.220835 0.180935 0.275 Uiso 1 1 calc R U . . .
C033 C 0.5142(9) 0.0240(10) 0.1460(5) 0.168(5) Uani 1 1 d . . . . .
H03D H 0.464692 0.052972 0.122341 0.252 Uiso 1 1 calc R U . . .
H03E H 0.564789 -0.018996 0.130784 0.252 Uiso 1 1 calc R U . . .
H03F H 0.553145 0.076815 0.160621 0.252 Uiso 1 1 calc R U . . .
C034 C 1.4023(11) -0.1509(11) 0.5793(6) 0.202(6) Uani 1 1 d . . . . .
H03G H 1.338571 -0.169472 0.597675 0.302 Uiso 1 1 calc R U . . .
H03H H 1.405911 -0.078897 0.574616 0.302 Uiso 1 1 calc R U . . .
H03I H 1.465964 -0.175156 0.596301 0.302 Uiso 1 1 calc R U . . .
C035 C 0.9034(11) 0.6492(12) -0.0792(6) 0.211(7) Uani 1 1 d . . . . .
H03S H 0.840567 0.667472 -0.098245 0.316 Uiso 1 1 calc R U . . .
H03T H 0.906039 0.577304 -0.073672 0.316 Uiso 1 1 calc R U . . .
H03U H 0.967943 0.671989 -0.095943 0.316 Uiso 1 1 calc R U . . .
C036 C -0.0951(12) 0.6302(10) 0.3322(7) 0.221(7) Uani 1 1 d . . . . .
H03V H -0.125715 0.669359 0.305465 0.331 Uiso 1 1 calc R U . . .
H03W H -0.039170 0.668534 0.346847 0.331 Uiso 1 1 calc R U . . .
H03X H -0.151043 0.613696 0.355384 0.331 Uiso 1 1 calc R U . . .
C037 C 1.5004(12) -0.1648(10) 0.5042(6) 0.213(7) Uani 1 1 d . . . . .
H03J H 1.550390 -0.220356 0.504681 0.319 Uiso 1 1 calc R U . . .
H03K H 1.533204 -0.109637 0.519648 0.319 Uiso 1 1 calc R U . . .
H03L H 1.483030 -0.144075 0.471523 0.319 Uiso 1 1 calc R U . . .
C038 C 0.9994(13) 0.6625(10) -0.0043(7) 0.220(7) Uani 1 1 d . . . . .
H03Y H 1.062649 0.682116 -0.022749 0.330 Uiso 1 1 calc R U . . .
HI H 0.998065 0.590499 0.001000 0.330 Uiso 1 1 calc R U . . .
HJ H 1.001640 0.692927 0.026119 0.330 Uiso 1 1 calc R U . . .
O039 O -0.119(2) 0.938(2) 0.1552(13) 0.307(14) Uiso 0.62(3) 1 d . . P A 1
H039 H -0.075826 0.980296 0.163417 0.460 Uiso 1 1 calc R U . . .
C03A C -0.2036(16) 0.8906(17) 0.2094(8) 0.292(11) Uani 1 1 d . . . . .
H03Z H -0.262317 0.849547 0.198890 0.437 Uiso 1 1 calc R U . A 1
HK H -0.232696 0.946992 0.225166 0.437 Uiso 1 1 calc R U . A 1
HL H -0.158314 0.851346 0.231436 0.437 Uiso 1 1 calc R U . A 1
O03B O 0.3696(19) -0.464(2) 0.3048(14) 0.282(13) Uiso 0.62(3) 1 d . . P A 1
H03 H 0.332797 -0.510717 0.316148 0.422 Uiso 1 1 calc R U . . .
C03C C 0.2981(16) -0.3824(16) 0.2869(8) 0.280(10) Uani 1 1 d . . . . .
H1BA H 0.257036 -0.403957 0.260051 0.420 Uiso 1 1 calc R U . A 1
HM H 0.341023 -0.324566 0.276907 0.420 Uiso 1 1 calc R U . A 1
HN H 0.249151 -0.365028 0.311998 0.420 Uiso 1 1 calc R U . A 1
O03C O 0.386(2) -0.435(2) 0.3485(13) 0.203(16) Uiso 0.38(3) 1 d . . P A 2
O0 O -0.131(2) 0.967(2) 0.1969(15) 0.205(15) Uiso 0.38(3) 1 d . . P A 2

loop_
_atom_site_aniso_label
_atom_site_aniso_U_11
_atom_site_aniso_U_22
_atom_site_aniso_U_33
_atom_site_aniso_U_23
_atom_site_aniso_U_13
_atom_site_aniso_U_12
O001 0.053(3) 0.071(3) 0.131(5) 0.020(3) -0.017(3) -0.005(2)
O002 0.053(3) 0.080(4) 0.122(5) 0.017(3) 0.019(3) 0.006(2)
O003 0.061(3) 0.081(4) 0.145(5) 0.040(4) 0.037(3) 0.011(2)
O004 0.060(3) 0.080(4) 0.149(6) 0.044(4) -0.027(3) -0.012(2)
N005 0.047(3) 0.063(4) 0.083(5) 0.012(3) 0.010(3) 0.005(3)
O006 0.111(4) 0.136(5) 0.065(4) 0.026(4) -0.002(3) 0.008(4)
O007 0.101(4) 0.132(5) 0.074(5) 0.008(4) 0.013(3) -0.021(3)
O008 0.090(4) 0.138(5) 0.075(5) 0.005(4) -0.002(3) 0.021(3)
O009 0.112(5) 0.135(5) 0.069(4) 0.021(4) 0.015(4) -0.009(4)
N00A 0.054(3) 0.060(4) 0.092(5) 0.010(3) -0.004(3) -0.003(3)
O00B 0.069(3) 0.117(5) 0.197(7) 0.062(5) 0.041(4) 0.031(3)
O00C 0.075(4) 0.110(5) 0.180(7) 0.056(4) -0.034(4) -0.031(3)
C00D 0.046(4) 0.067(5) 0.063(5) 0.005(4) 0.008(3) -0.005(3)
N00E 0.065(4) 0.111(5) 0.078(6) 0.023(4) -0.013(4) 0.008(3)
C00F 0.053(4) 0.055(5) 0.068(5) 0.009(4) -0.001(3) 0.010(3)
N00G 0.086(5) 0.109(5) 0.058(5) 0.021(4) 0.021(4) -0.006(4)
C00H 0.045(4) 0.071(5) 0.087(6) 0.013(4) 0.013(4) -0.004(3)
C00I 0.057(4) 0.056(5) 0.072(5) 0.006(4) 0.006(3) 0.000(3)
C00J 0.058(4) 0.057(5) 0.068(5) 0.009(4) -0.010(3) 0.002(3)
C00K 0.056(4) 0.069(5) 0.073(5) 0.016(4) 0.007(4) -0.005(3)
C00L 0.057(5) 0.075(5) 0.091(7) 0.004(5) 0.025(5) -0.013(3)
C00M 0.052(4) 0.063(5) 0.093(6) 0.016(4) -0.017(4) 0.004(3)
C00N 0.054(4) 0.067(5) 0.077(6) 0.013(4) 0.001(4) 0.001(3)
C00O 0.054(4) 0.073(5) 0.077(6) 0.005(4) -0.012(4) 0.007(4)
C00P 0.070(5) 0.061(5) 0.095(6) 0.021(4) -0.014(4) -0.005(4)
C00Q 0.066(5) 0.081(5) 0.055(6) -0.007(4) -0.005(4) 0.004(4)
O00R 0.113(5) 0.201(8) 0.099(6) 0.019(6) 0.003(4) 0.047(4)
C00S 0.067(5) 0.055(5) 0.075(6) 0.024(4) 0.009(4) -0.002(4)
C00T 0.064(4) 0.058(5) 0.081(6) 0.020(4) 0.020(4) 0.001(3)
C00U 0.050(5) 0.074(5) 0.112(8) 0.011(5) -0.030(5) 0.015(3)
C00V 0.057(4) 0.066(5) 0.081(6) 0.017(4) 0.025(4) -0.007(3)
C00W 0.062(5) 0.059(5) 0.084(6) 0.014(4) -0.005(4) 0.002(4)
C00X 0.082(5) 0.078(5) 0.048(6) 0.009(4) -0.007(4) -0.011(4)
C00Y 0.094(6) 0.088(6) 0.046(6) 0.009(4) 0.013(5) 0.012(4)
C00Z 0.074(5) 0.057(5) 0.094(6) 0.030(4) 0.023(4) 0.016(4)
C010 0.082(5) 0.068(5) 0.076(7) -0.002(5) 0.007(5) -0.005(4)
C011 0.051(4) 0.077(5) 0.090(7) 0.006(5) -0.004(4) -0.005(4)
C012 0.082(6) 0.074(5) 0.075(7) 0.014(5) 0.014(5) 0.009(4)
C013 0.063(5) 0.069(5) 0.094(6) 0.022(5) -0.009(4) -0.011(4)
C014 0.046(4) 0.072(5) 0.076(6) 0.014(4) -0.016(4) -0.001(3)
O015 0.113(5) 0.219(8) 0.093(6) 0.014(6) 0.005(4) -0.039(4)
C016 0.056(4) 0.068(5) 0.095(7) 0.000(5) 0.001(4) 0.001(3)
C017 0.071(5) 0.078(6) 0.079(7) 0.007(5) -0.006(5) -0.011(4)
C018 0.056(4) 0.085(6) 0.064(6) -0.001(5) 0.005(4) -0.008(4)
C019 0.136(8) 0.121(7) 0.043(6) 0.025(5) -0.033(6) -0.030(6)
C01A 0.062(5) 0.081(6) 0.105(7) 0.022(5) -0.014(4) -0.002(4)
C01B 0.096(6) 0.095(6) 0.087(7) -0.006(5) 0.034(5) -0.006(5)
C01C 0.049(4) 0.070(5) 0.076(6) 0.007(4) 0.010(4) -0.005(3)
C01D 0.090(6) 0.081(6) 0.067(7) -0.002(5) -0.012(5) 0.007(4)
C01E 0.081(6) 0.085(6) 0.104(9) -0.013(6) 0.029(6) -0.019(4)
C01F 0.079(5) 0.102(7) 0.069(6) 0.027(5) -0.007(4) 0.019(5)
C01G 0.075(5) 0.103(7) 0.104(7) 0.007(6) -0.008(5) -0.001(4)
C01H 0.076(5) 0.096(7) 0.095(8) 0.010(6) 0.029(5) -0.006(5)
C01I 0.060(5) 0.100(6) 0.088(8) 0.015(6) -0.016(5) 0.029(4)
C01J 0.056(5) 0.125(8) 0.062(6) 0.011(5) -0.013(4) 0.012(5)
C01K 0.063(5) 0.073(6) 0.112(7) 0.023(5) 0.027(4) 0.004(4)
C01L 0.072(5) 0.072(5) 0.099(8) 0.009(5) -0.010(5) 0.004(4)
C01M 0.088(6) 0.105(7) 0.080(7) -0.011(5) -0.008(5) 0.015(4)
C01N 0.097(6) 0.094(6) 0.086(8) -0.012(5) 0.021(5) -0.024(5)
C01O 0.062(5) 0.094(6) 0.114(9) 0.006(6) 0.007(5) -0.013(4)
C01P 0.091(7) 0.108(7) 0.086(8) 0.008(6) 0.002(6) -0.016(5)
C01Q 0.058(4) 0.090(7) 0.149(9) 0.018(6) 0.014(5) 0.015(4)
C01R 0.079(6) 0.105(7) 0.095(9) -0.015(6) 0.006(6) 0.004(5)
C01S 0.072(5) 0.113(7) 0.076(7) 0.003(6) 0.015(5) -0.033(4)
C01T 0.104(7) 0.117(7) 0.072(8) -0.019(6) 0.018(6) -0.025(5)
C01U 0.060(4) 0.091(6) 0.071(6) 0.019(5) 0.021(4) -0.018(4)
C01V 0.076(5) 0.092(7) 0.077(6) 0.034(5) 0.015(4) -0.017(4)
C01W 0.066(5) 0.091(6) 0.102(8) 0.010(6) -0.006(5) 0.010(4)
C01X 0.087(6) 0.106(8) 0.083(7) -0.018(6) -0.008(5) 0.011(5)
C01Y 0.076(5) 0.111(7) 0.108(8) 0.023(6) 0.009(5) 0.003(5)
C01Z 0.079(5) 0.091(7) 0.147(9) 0.043(6) -0.042(5) -0.011(5)
C020 0.069(5) 0.096(7) 0.114(9) 0.003(6) -0.027(6) 0.010(4)
C021 0.148(8) 0.122(7) 0.033(5) 0.017(5) 0.027(6) 0.022(6)
C022 0.091(6) 0.085(6) 0.125(8) 0.030(6) 0.040(5) 0.010(4)
C023 0.086(6) 0.112(8) 0.091(8) -0.011(6) 0.001(5) 0.009(4)
C024 0.104(7) 0.099(7) 0.088(7) 0.001(6) -0.031(6) -0.008(5)
C025 0.094(6) 0.109(7) 0.069(7) -0.003(5) -0.006(5) 0.002(5)
C026 0.078(5) 0.076(6) 0.154(9) 0.024(6) -0.022(5) -0.011(4)
C027 0.096(6) 0.091(7) 0.135(9) 0.035(6) 0.045(6) 0.028(4)
C028 0.087(6) 0.112(8) 0.085(7) -0.006(6) 0.027(5) -0.019(5)
C029 0.092(6) 0.084(6) 0.141(9) 0.041(6) -0.032(6) -0.026(4)
C02A 0.090(6) 0.115(8) 0.088(8) -0.014(6) 0.003(5) -0.021(5)
C02B 0.091(7) 0.159(11) 0.112(9) -0.007(8) -0.044(6) 0.005(7)
C02C 0.120(7) 0.114(8) 0.100(8) -0.028(7) 0.006(6) -0.034(6)
C02D 0.093(7) 0.187(13) 0.116(9) 0.037(9) 0.056(6) -0.017(7)
C02E 0.101(7) 0.144(10) 0.121(9) 0.005(8) 0.054(6) 0.012(7)
C02F 0.105(7) 0.091(7) 0.201(12) 0.083(7) -0.062(7) -0.025(5)
C02G 0.098(7) 0.124(8) 0.111(8) 0.028(7) -0.027(6) 0.019(6)
C02H 0.115(8) 0.149(11) 0.123(10) 0.022(8) -0.046(7) 0.025(7)
C02I 0.109(7) 0.119(8) 0.112(8) 0.049(6) 0.024(6) -0.024(6)
C02J 0.109(6) 0.097(7) 0.157(10) 0.070(6) 0.053(6) 0.031(5)
C02K 0.081(6) 0.196(11) 0.101(8) -0.011(7) 0.020(5) 0.021(6)
C02L 0.107(7) 0.113(8) 0.120(9) -0.027(7) -0.001(6) 0.034(6)
C02M 0.085(6) 0.150(9) 0.099(8) -0.025(6) -0.001(6) -0.026(5)
C02N 0.102(7) 0.139(9) 0.150(12) 0.008(8) 0.013(7) 0.037(6)
C02O 0.082(6) 0.179(12) 0.113(9) -0.030(9) 0.031(6) 0.002(6)
C02P 0.093(6) 0.207(11) 0.097(8) -0.026(7) -0.022(6) -0.037(6)
C02Q 0.083(6) 0.161(11) 0.108(9) -0.041(8) -0.020(5) 0.002(6)
C02R 0.093(6) 0.168(10) 0.083(7) -0.002(7) 0.011(6) 0.016(6)
C02S 0.104(7) 0.158(10) 0.150(12) -0.005(8) -0.021(7) -0.041(6)
C02T 0.122(7) 0.172(10) 0.149(11) 0.038(8) 0.018(7) -0.036(7)
C02U 0.131(8) 0.205(13) 0.136(11) -0.049(10) 0.024(7) -0.013(8)
C02V 0.133(8) 0.174(11) 0.153(12) -0.035(9) -0.024(8) 0.007(7)
C02W 0.137(8) 0.185(11) 0.143(11) 0.009(9) -0.047(8) -0.025(7)
C02X 0.126(8) 0.198(12) 0.181(13) 0.036(10) -0.007(8) 0.040(7)
C02Y 0.213(12) 0.142(11) 0.173(13) -0.061(9) -0.070(10) 0.038(8)
C02Z 0.158(9) 0.310(18) 0.072(8) 0.011(9) 0.035(7) -0.030(10)
C030 0.167(10) 0.319(19) 0.093(9) 0.041(11) -0.053(8) 0.026(11)
C031 0.228(13) 0.133(11) 0.276(19) -0.103(12) 0.026(12) 0.021(9)
C032 0.216(12) 0.175(13) 0.168(13) -0.076(10) 0.060(10) -0.055(10)
C033 0.153(9) 0.185(12) 0.165(13) -0.010(10) 0.067(9) 0.013(8)
C034 0.224(13) 0.208(15) 0.181(15) -0.084(12) -0.025(11) 0.034(10)
C035 0.222(14) 0.249(17) 0.172(15) -0.110(13) 0.035(11) -0.021(11)
C036 0.256(15) 0.127(11) 0.29(2) -0.092(12) -0.030(14) -0.020(10)
C037 0.246(15) 0.146(12) 0.251(19) -0.046(12) 0.073(14) -0.029(10)
C038 0.252(16) 0.133(12) 0.27(2) -0.015(12) -0.042(15) 0.021(10)
C03A 0.28(2) 0.29(2) 0.31(3) -0.09(2) 0.109(19) 0.008(18)
C03C 0.29(2) 0.24(2) 0.31(3) -0.055(18) -0.095(19) -0.001(17)

loop_
_atom_type_symbol
_atom_type_description
_atom_type_scat_dispersion_real
_atom_type_scat_dispersion_imag
_atom_type_scat_source
C C 0.0033 0.0016 'International Tables Vol C Tables 4.2.6.8 and 6.1.1.4'
H H 0.0000 0.0000 'International Tables Vol C Tables 4.2.6.8 and 6.1.1.4'
N N 0.0061 0.0033 'International Tables Vol C Tables 4.2.6.8 and 6.1.1.4'
O O 0.0106 0.0060 'International Tables Vol C Tables 4.2.6.8 and 6.1.1.4'

loop_
_geom_angle_atom_site_label_1
_geom_angle_atom_site_label_2
_geom_angle_atom_site_label_3
_geom_angle
C00O O001 C026 118.0(5)
C00H O002 C01Q 119.6(5)
C00S N005 C01C 117.5(6)
C01K N005 C00S 125.2(5)
C01K N005 C01C 117.2(5)
C00L O007 C02P 119.6(6)
C00U O008 C02K 118.3(7)
C00W N00A C014 116.5(6)
C01A N00A C00W 125.4(6)
C01A N00A C014 118.0(5)
C00I C00D C00S 118.6(6)
C00K C00D C00I 122.3(5)
C00K C00D C00S 119.2(6)
C01I N00E C01J 115.7(7)
C01P N00E C01I 126.3(7)
C01P N00E C01J 118.0(7)
C00J C00F C00N 122.2(6)
C00J C00F C00W 120.0(6)
C00N C00F C00W 117.8(6)
C01R N00G C01S 126.3(7)
C01R N00G C01U 116.4(7)
C01S N00G C01U 117.4(7)
O002 C00H C00K 121.7(6)
O002 C00H C00V 117.7(5)
C00V C00H C00K 120.6(6)
C00D C00I C00T 117.5(5)
C00Z C00I C00D 121.4(6)
C00Z C00I C00T 121.1(6)
C00F C00J C00P 118.5(6)
C00F C00J C013 120.7(6)
C013 C00J C00P 120.8(6)
C00D C00K C00H 119.1(6)
C00D C00K H00K 120.4
C00H C00K H00K 120.4
O007 C00L C012 119.5(6)
O007 C00L C01M 121.8(8)
C012 C00L C01M 118.6(9)
C00O C00M C00P 119.5(6)
C00O C00M C017 120.9(6)
C00P C00M C017 119.5(6)
C00F C00N H00N 121.0
C00F C00N C00O 117.9(6)
C00O C00N H00N 121.0
O001 C00O C00N 121.0(6)
C00M C00O O001 116.7(6)
C00M C00O C00N 122.4(6)
C00M C00P C00J 119.5(6)
C01Z C00P C00J 116.8(6)
C01Z C00P C00M 123.6(7)
C00Y C00Q C01D 113.6(8)
C025 C00Q C00Y 127.8(7)
C025 C00Q C01D 118.6(7)
O003 C00S N005 120.9(6)
O003 C00S C00D 121.6(6)
N005 C00S C00D 117.5(6)
C00V C00T C00I 119.7(6)
C00V C00T C022 124.3(6)
C022 C00T C00I 116.0(6)
O008 C00U C017 117.6(6)
O008 C00U C01N 122.8(8)
C017 C00U C01N 119.6(9)
C00H C00V C00T 120.6(5)
C00H C00V C012 119.8(6)
C00T C00V C012 119.6(6)
O004 C00W N00A 119.6(6)
O004 C00W C00F 124.2(6)
N00A C00W C00F 116.2(7)
C018 C00X C01P 115.9(8)
C01N C00X C018 128.1(8)
C01N C00X C01P 116.0(9)
C00Q C00Y C01R 114.2(8)
C01M C00Y C00Q 128.1(8)
C01M C00Y C01R 117.7(9)
C00I C00Z C01K 120.0(7)
C027 C00Z C00I 120.3(6)
C027 C00Z C01K 119.6(6)
C01B C010 C02C 121.6(9)
C01C C010 C01B 115.2(7)
C01C C010 C02C 123.2(7)
C014 C011 C01W 116.5(8)
C014 C011 C023 122.1(7)
C01W C011 C023 121.3(8)
C00L C012 C00V 117.6(8)
C01D C012 C00L 122.7(7)
C01D C012 C00V 119.5(8)
C00J C013 C01A 120.3(7)
C029 C013 C00J 119.3(6)
C029 C013 C01A 120.4(6)
C011 C014 N00A 118.3(8)
C011 C014 C01L 123.1(7)
C01L C014 N00A 118.4(7)
C01C C016 C01O 114.9(8)
C01C C016 C02A 123.7(7)
C01O C016 C02A 121.4(7)
C00U C017 C00M 120.1(8)
C01E C017 C00M 119.2(8)
C01E C017 C00U 120.6(8)
C00X C018 C01E 113.5(8)
C01T C018 C00X 128.1(8)
C01T C018 C01E 118.4(8)
C01E C019 H019 120.7
C02N C019 H019 120.7
C02N C019 C01E 118.6(10)
N00A C01A C013 117.2(6)
O00C C01A N00A 120.6(6)
O00C C01A C013 122.1(7)
C010 C01B H01B 118.6
C01H C01B C010 122.7(8)
C01H C01B H01B 118.6
C010 C01C N005 118.1(6)
C010 C01C C016 125.2(6)
C016 C01C N005 116.7(7)
C012 C01D C00Q 119.2(8)
C012 C01D C021 123.7(8)
C021 C01D C00Q 117.1(8)
C017 C01E C018 119.9(8)
C017 C01E C019 121.5(9)
C019 C01E C018 118.7(9)
C01J C01F C01G 124.1(7)
C02G C01F C01G 119.4(10)
C02G C01F C01J 116.5(8)
C01F C01G H01G 107.6
C01F C01G C02T 111.2(8)
C01F C01G C02V 113.0(7)
C02T C01G H01G 107.6
C02T C01G C02V 109.7(9)
C02V C01G H01G 107.6
C01B C01H H01H 120.2
C01B C01H C01O 119.6(7)
C01O C01H H01H 120.2
N00E C01I C01T 116.2(9)
O00R C01I N00E 120.2(7)
O00R C01I C01T 123.5(9)
C01F C01J N00E 119.0(7)
C01X C01J N00E 116.9(9)
C01X C01J C01F 124.1(7)
N005 C01K C00Z 117.3(6)
O00B C01K N005 120.5(6)
O00B C01K C00Z 122.2(7)
C014 C01L C024 117.6(8)
C014 C01L C02L 123.9(8)
C024 C01L C02L 118.4(10)
C00L C01M H01M 121.3
C00Y C01M C00L 117.4(8)
C00Y C01M H01M 121.3
C00U C01N H01N 121.1
C00X C01N C00U 117.9(8)
C00X C01N H01N 121.1
C016 C01O H01O 118.8
C01H C01O C016 122.3(8)
C01H C01O H01O 118.8
O006 C01P N00E 121.1(9)
O006 C01P C00X 123.8(10)
N00E C01P C00X 115.1(9)
O002 C01Q H01A 109.5
O002 C01Q H01C 109.5
O002 C01Q H01D 109.5
H01A C01Q H01C 109.5
H01A C01Q H01D 109.5
H01C C01Q H01D 109.5
O009 C01R N00G 123.2(8)
O009 C01R C00Y 119.3(10)
N00G C01R C00Y 117.5(8)
N00G C01S C025 115.8(9)
O015 C01S N00G 120.2(7)
O015 C01S C025 124.0(9)
C018 C01T C01I 118.3(9)
C018 C01T C02R 122.8(9)
C02R C01T C01I 118.9(9)
C01V C01U N00G 119.7(7)
C028 C01U N00G 116.6(8)
C028 C01U C01V 123.2(7)
C01U C01V C01Y 123.1(6)
C01U C01V C02I 116.6(8)
C02I C01V C01Y 120.2(9)
C011 C01W H01W 118.8
C020 C01W C011 122.3(8)
C020 C01W H01W 118.8
C01J C01X C02B 116.5(9)
C01J C01X C02Q 124.1(9)
C02B C01X C02Q 119.4(9)
C01V C01Y H01Y 108.5
C01V C01Y C02X 109.4(9)
C02U C01Y C01V 113.0(7)
C02U C01Y H01Y 108.5
C02U C01Y C02X 108.9(10)
C02X C01Y H01Y 108.5
C00P C01Z H01Z 119.1
C02F C01Z C00P 121.9(7)
C02F C01Z H01Z 119.1
C01W C020 H020 120.3
C01W C020 C024 119.4(8)
C024 C020 H020 120.3
C01D C021 H021 120.3
C02S C021 C01D 119.5(9)
C02S C021 H021 120.3
C00T C022 H022 118.6
C02J C022 C00T 122.7(7)
C02J C022 H022 118.6
C011 C023 H023 107.9
C011 C023 C02Z 109.9(8)
C02Y C023 C011 111.7(8)
C02Y C023 H023 107.9
C02Y C023 C02Z 111.5(10)
C02Z C023 H023 107.9
C01L C024 H024 119.5
C020 C024 C01L 121.0(9)
C020 C024 H024 119.5
C00Q C025 C01S 118.3(8)
C00Q C025 C02M 123.5(8)
C02M C025 C01S 118.2(9)
O001 C026 H02A 109.5
O001 C026 H02B 109.5
O001 C026 H02C 109.5
H02A C026 H02B 109.5
H02A C026 H02C 109.5
H02B C026 H02C 109.5
C00Z C027 H027 119.7
C00Z C027 C02J 120.5(7)
C02J C027 H027 119.7
C01U C028 C02E 118.6(9)
C01U C028 C02O 124.4(7)
C02E C028 C02O 117.0(9)
C013 C029 H029 119.7
C013 C029 C02F 120.5(7)
C02F C029 H029 119.7
C016 C02A H02Z 107.5
C016 C02A C030 111.1(8)
C016 C02A C032 110.8(8)
C030 C02A H02Z 107.5
C030 C02A C032 112.2(10)
C032 C02A H02Z 107.5
C01X C02B H02D 120.9
C02H C02B C01X 118.3(9)
C02H C02B H02D 120.9
C010 C02C H02 106.2
C010 C02C C02W 110.8(8)
C02W C02C H02 106.2
C036 C02C C010 112.7(9)
C036 C02C H02 106.2
C036 C02C C02W 114.1(10)
C02E C02D H0AA 119.2
C02I C02D H0AA 119.2
C02I C02D C02E 121.6(9)
C028 C02E H1AA 120.8
C02D C02E C028 118.4(9)
C02D C02E H1AA 120.8
C01Z C02F C029 120.7(8)
C01Z C02F H02F 119.7
C029 C02F H02F 119.7
C01F C02G H02G 119.5
C02H C02G C01F 121.0(10)
C02H C02G H02G 119.5
C02B C02H H02H 118.3
C02G C02H C02B 123.4(9)
C02G C02H H02H 118.3
C01V C02I H2AA 119.3
C02D C02I C01V 121.4(10)
C02D C02I H2AA 119.3
C022 C02J C027 119.4(8)
C022 C02J H3AA 120.3
C027 C02J H3AA 120.3
O008 C02K H02E 109.5
O008 C02K H02I 109.5
O008 C02K H02J 109.5
H02E C02K H02I 109.5
H02E C02K H02J 109.5
H02I C02K H02J 109.5
C01L C02L H02L 105.8
C031 C02L C01L 113.5(9)
C031 C02L H02L 105.8
C031 C02L C033 112.5(11)
C033 C02L C01L 112.6(8)
C033 C02L H02L 105.8
C025 C02M H4AA 120.9
C025 C02M C02S 118.2(10)
C02S C02M H4AA 120.9
C019 C02N H02N 118.4
C019 C02N C02R 123.2(10)
C02R C02N H02N 118.4
C028 C02O H5AA 106.7
C028 C02O C035 117.6(12)
C028 C02O C038 113.5(9)
C035 C02O H5AA 106.7
C035 C02O C038 105.1(11)
C038 C02O H5AA 106.7
O007 C02P H6AA 109.5
O007 C02P H 109.5
O007 C02P HA 109.5
H6AA C02P H 109.5
H6AA C02P HA 109.5
H C02P HA 109.5
C01X C02Q H02Q 107.5
C01X C02Q C034 115.5(11)
C01X C02Q C037 112.4(9)
C034 C02Q H02Q 107.5
C034 C02Q C037 106.2(10)
C037 C02Q H02Q 107.4
C01T C02R C02N 118.2(10)
C01T C02R H02R 120.9
C02N C02R H02R 120.9
C021 C02S C02M 123.1(9)
C021 C02S H7AA 118.4
C02M C02S H7AA 118.4
C01G C02T H02K 109.5
C01G C02T H02M 109.5
C01G C02T H02O 109.5
H02K C02T H02M 109.5
H02K C02T H02O 109.5
H02M C02T H02O 109.5
C01Y C02U H8AA 109.5
C01Y C02U HB 109.5
C01Y C02U HC 109.5
H8AA C02U HB 109.5
H8AA C02U HC 109.5
HB C02U HC 109.5
C01G C02V H02P 109.5
C01G C02V H02S 109.5
C01G C02V H02T 109.5
H02P C02V H02S 109.5
H02P C02V H02T 109.5
H02S C02V H02T 109.5
C02C C02W H9AA 109.5
C02C C02W HD 109.5
C02C C02W HE 109.5
H9AA C02W HD 109.5
H9AA C02W HE 109.5
HD C02W HE 109.5
C01Y C02X H0BA 109.5
C01Y C02X HF 109.5
C01Y C02X HG 109.5
H0BA C02X HF 109.5
H0BA C02X HG 109.5
HF C02X HG 109.5
C023 C02Y H02U 109.5
C023 C02Y H02V 109.5
C023 C02Y H02W 109.5
H02U C02Y H02V 109.5
H02U C02Y H02W 109.5
H02V C02Y H02W 109.5
C023 C02Z H02X 109.5
C023 C02Z H02Y 109.5
C023 C02Z HH 109.5
H02X C02Z H02Y 109.5
H02X C02Z HH 109.5
H02Y C02Z HH 109.5
C02A C030 H03M 109.5
C02A C030 H03N 109.5
C02A C030 H03O 109.5
H03M C030 H03N 109.5
H03M C030 H03O 109.5
H03N C030 H03O 109.5
C02L C031 H03A 109.5
C02L C031 H03B 109.5
C02L C031 H03C 109.5
H03A C031 H03B 109.5
H03A C031 H03C 109.5
H03B C031 H03C 109.5
C02A C032 H03P 109.5
C02A C032 H03Q 109.5
C02A C032 H03R 109.5
H03P C032 H03Q 109.5
H03P C032 H03R 109.5
H03Q C032 H03R 109.5
C02L C033 H03D 109.5
C02L C033 H03E 109.5
C02L C033 H03F 109.5
H03D C033 H03E 109.5
H03D C033 H03F 109.5
H03E C033 H03F 109.5
C02Q C034 H03G 109.5
C02Q C034 H03H 109.5
C02Q C034 H03I 109.5
H03G C034 H03H 109.5
H03G C034 H03I 109.5
H03H C034 H03I 109.5
C02O C035 H03S 109.5
C02O C035 H03T 109.5
C02O C035 H03U 109.5
H03S C035 H03T 109.5
H03S C035 H03U 109.5
H03T C035 H03U 109.5
C02C C036 H03V 109.5
C02C C036 H03W 109.5
C02C C036 H03X 109.5
H03V C036 H03W 109.5
H03V C036 H03X 109.5
H03W C036 H03X 109.5
C02Q C037 H03J 109.5
C02Q C037 H03K 109.5
C02Q C037 H03L 109.5
H03J C037 H03K 109.5
H03J C037 H03L 109.5
H03K C037 H03L 109.5
C02O C038 H03Y 109.5
C02O C038 HI 109.5
C02O C038 HJ 109.5
H03Y C038 HI 109.5
H03Y C038 HJ 109.5
HI C038 HJ 109.5
C03A O039 H039 109.5
O039 C03A H03Z 109.5
O039 C03A HK 109.5
O039 C03A HL 109.5
H03Z C03A HK 109.5
H03Z C03A HL 109.5
HK C03A HL 109.5
C03C O03B H03 109.5
O03B C03C H1BA 109.5
O03B C03C HM 109.5
O03B C03C HN 109.5
H1BA C03C HM 109.5
H1BA C03C HN 109.5
HM C03C HN 109.5

loop_
_geom_bond_atom_site_label_1
_geom_bond_atom_site_label_2
_geom_bond_distance
O001 C00O 1.375(7)
O001 C026 1.421(8)
O002 C00H 1.347(7)
O002 C01Q 1.407(8)
O003 C00S 1.208(7)
O004 C00W 1.199(7)
N005 C00S 1.370(8)
N005 C01C 1.476(8)
N005 C01K 1.364(8)
O006 C01P 1.219(10)
O007 C00L 1.332(9)
O007 C02P 1.456(9)
O008 C00U 1.334(10)
O008 C02K 1.449(9)
O009 C01R 1.240(9)
N00A C00W 1.393(8)
N00A C014 1.463(8)
N00A C01A 1.371(9)
O00B C01K 1.212(7)
O00C C01A 1.218(7)
C00D C00I 1.393(8)
C00D C00K 1.373(8)
C00D C00S 1.492(8)
N00E C01I 1.426(11)
N00E C01J 1.462(9)
N00E C01P 1.356(11)
C00F C00J 1.379(8)
C00F C00N 1.387(8)
C00F C00W 1.491(9)
N00G C01R 1.315(11)
N00G C01S 1.431(11)
N00G C01U 1.458(9)
C00H C00K 1.410(8)
C00H C00V 1.364(9)
C00I C00T 1.441(8)
C00I C00Z 1.391(8)
C00J C00P 1.432(9)
C00J C013 1.412(8)
C00K H00K 0.9300
C00L C012 1.402(11)
C00L C01M 1.454(10)
C00M C00O 1.360(9)
C00M C00P 1.403(9)
C00M C017 1.511(10)
C00N H00N 0.9300
C00N C00O 1.403(9)
C00P C01Z 1.393(10)
C00Q C00Y 1.367(10)
C00Q C01D 1.537(10)
C00Q C025 1.350(10)
O00R C01I 1.184(9)
C00T C00V 1.393(8)
C00T C022 1.399(9)
C00U C017 1.398(11)
C00U C01N 1.429(11)
C00V C012 1.535(9)
C00X C018 1.357(10)
C00X C01N 1.327(10)
C00X C01P 1.571(11)
C00Y C01M 1.314(10)
C00Y C01R 1.586(11)
C00Z C01K 1.469(9)
C00Z C027 1.365(9)
C010 C01B 1.397(10)
C010 C01C 1.374(10)
C010 C02C 1.504(11)
C011 C014 1.372(10)
C011 C01W 1.392(10)
C011 C023 1.511(11)
C012 C01D 1.321(10)
C013 C01A 1.459(10)
C013 C029 1.360(9)
C014 C01L 1.370(10)
O015 C01S 1.152(9)
C016 C01C 1.381(10)
C016 C01O 1.398(10)
C016 C02A 1.515(11)
C017 C01E 1.370(11)
C018 C01E 1.514(11)
C018 C01T 1.336(11)
C019 H019 0.9300
C019 C01E 1.405(11)
C019 C02N 1.352(13)
C01B H01B 0.9300
C01B C01H 1.341(11)
C01D C021 1.402(11)
C01F C01G 1.485(11)
C01F C01J 1.403(11)
C01F C02G 1.363(11)
C01G H01G 0.9800
C01G C02T 1.520(11)
C01G C02V 1.527(13)
C01H H01H 0.9300
C01H C01O 1.360(11)
C01I C01T 1.475(12)
C01J C01X 1.358(11)
C01L C024 1.386(10)
C01L C02L 1.533(11)
C01M H01M 0.9300
C01N H01N 0.9300
C01O H01O 0.9300
C01Q H01A 0.9600
C01Q H01C 0.9600
C01Q H01D 0.9600
C01S C025 1.491(11)
C01T C02R 1.380(11)
C01U C01V 1.384(10)
C01U C028 1.351(11)
C01V C01Y 1.527(12)
C01V C02I 1.387(10)
C01W H01W 0.9300
C01W C020 1.343(11)
C01X C02B 1.433(13)
C01X C02Q 1.478(12)
C01Y H01Y 0.9800
C01Y C02U 1.513(13)
C01Y C02X 1.539(13)
C01Z H01Z 0.9300
C01Z C02F 1.361(10)
C020 H020 0.9300
C020 C024 1.371(11)
C021 H021 0.9300
C021 C02S 1.377(13)
C022 H022 0.9300
C022 C02J 1.379(10)
C023 H023 0.9800
C023 C02Y 1.514(13)
C023 C02Z 1.520(12)
C024 H024 0.9300
C025 C02M 1.362(11)
C026 H02A 0.9600
C026 H02B 0.9600
C026 H02C 0.9600
C027 H027 0.9300
C027 C02J 1.402(10)
C028 C02E 1.405(12)
C028 C02O 1.483(13)
C029 H029 0.9300
C029 C02F 1.397(10)
C02A H02Z 0.9800
C02A C030 1.504(13)
C02A C032 1.509(13)
C02B H02D 0.9300
C02B C02H 1.354(13)
C02C H02 0.9800
C02C C02W 1.515(13)
C02C C036 1.475(14)
C02D H0AA 0.9300
C02D C02E 1.374(13)
C02D C02I 1.340(13)
C02E H1AA 0.9300
C02F H02F 0.9300
C02G H02G 0.9300
C02G C02H 1.340(13)
C02H H02H 0.9300
C02I H2AA 0.9300
C02J H3AA 0.9300
C02K H02E 0.9600
C02K H02I 0.9600
C02K H02J 0.9600
C02L H02L 0.9800
C02L C031 1.471(13)
C02L C033 1.502(13)
C02M H4AA 0.9300
C02M C02S 1.426(12)
C02N H02N 0.9300
C02N C02R 1.431(12)
C02O H5AA 0.9800
C02O C035 1.503(15)
C02O C038 1.535(15)
C02P H6AA 0.9600
C02P H 0.9600
C02P HA 0.9600
C02Q H02Q 0.9800
C02Q C034 1.516(15)
C02Q C037 1.522(14)
C02R H02R 0.9300
C02S H7AA 0.9300
C02T H02K 0.9600
C02T H02M 0.9600
C02T H02O 0.9600
C02U H8AA 0.9600
C02U HB 0.9600
C02U HC 0.9600
C02V H02P 0.9600
C02V H02S 0.9600
C02V H02T 0.9600
C02W H9AA 0.9600
C02W HD 0.9600
C02W HE 0.9600
C02X H0BA 0.9600
C02X HF 0.9600
C02X HG 0.9600
C02Y H02U 0.9600
C02Y H02V 0.9600
C02Y H02W 0.9600
C02Z H02X 0.9600
C02Z H02Y 0.9600
C02Z HH 0.9600
C030 H03M 0.9600
C030 H03N 0.9600
C030 H03O 0.9600
C031 H03A 0.9600
C031 H03B 0.9600
C031 H03C 0.9600
C032 H03P 0.9600
C032 H03Q 0.9600
C032 H03R 0.9600
C033 H03D 0.9600
C033 H03E 0.9600
C033 H03F 0.9600
C034 H03G 0.9600
C034 H03H 0.9600
C034 H03I 0.9600
C035 H03S 0.9600
C035 H03T 0.9600
C035 H03U 0.9600
C036 H03V 0.9600
C036 H03W 0.9600
C036 H03X 0.9600
C037 H03J 0.9600
C037 H03K 0.9600
C037 H03L 0.9600
C038 H03Y 0.9600
C038 HI 0.9600
C038 HJ 0.9600
O039 H039 0.8200
O039 C03A 1.91(4)
C03A H03Z 0.9600
C03A HK 0.9600
C03A HL 0.9600
O03B H03 0.8200
O03B C03C 1.46(2)
C03C H1BA 0.9600
C03C HM 0.9600
C03C HN 0.9600
